data_2229608
loop_
_publ_author_name
'Zheng, Le'
'Hu, Fang'
'Zeng, Xiang Chao'
'Li, Kai Ping'

_publ_section_title
;
 <i>rac</i>-Dimethyl 2-(1<i>H</i>-pyrrole-2-carboxamido)butanedioate
;
_journal_coeditor_code CV5056
_journal_issue 4
_journal_name_full 'Acta Crystallographica Section E'
_journal_page_first o752
_journal_paper_doi 10.1107/S1600536811007148
_journal_volume 67
_journal_year 2011
_chemical_formula_iupac 'C11 H14 N2 O5'
_chemical_formula_moiety 'C11 H14 N2 O5'
_chemical_formula_sum 'C11 H14 N2 O5'
_chemical_formula_weight 254.24
_chemical_melting_point 384
_chemical_name_systematic
;
(<i>RS</i>)-Dimethyl 2-(1<i>H</i>-pyrrole-2-carboxamido)butanedioate
;
_space_group_IT_number 14
_symmetry_cell_setting monoclinic
_symmetry_space_group_name_Hall '-P 2ybc'
_symmetry_space_group_name_H-M 'P 1 21/c 1'
_atom_sites_solution_hydrogens geom
_atom_sites_solution_primary direct
_atom_sites_solution_secondary difmap
_audit_creation_method SHELXL-97
_cell_angle_alpha 90.00
_cell_angle_beta 105.750(9)
_cell_angle_gamma 90.00
_cell_formula_units_Z 4
_cell_length_a 9.1387(8)
_cell_length_b 15.2715(11)
_cell_length_c 9.6238(9)
_cell_measurement_reflns_used 1891
_cell_measurement_temperature 293(2)
_cell_measurement_theta_max 29.3951
_cell_measurement_theta_min 3.4509
_cell_volume 1292.7(2)
_computing_cell_refinement 'CrysAlis PRO (Oxford Diffraction, 2010'
_computing_data_collection 'CrysAlis PRO (Oxford Diffraction, 2010)'
_computing_data_reduction 'CrysAlis PRO (Oxford Diffraction, 2010'
_computing_molecular_graphics 'SHELXTL (Sheldrick, 2008)'
_computing_publication_material 'SHELXTL (Sheldrick, 2008)'
_computing_structure_refinement 'SHELXL97 (Sheldrick, 2008)'
_computing_structure_solution 'SHELXS97 (Sheldrick, 2008)'
_diffrn_ambient_temperature 293(2)
_diffrn_measured_fraction_theta_full 0.998
_diffrn_measured_fraction_theta_max 0.998
_diffrn_measurement_device_type 'Oxford Gemini S Ultra area-detector'
_diffrn_measurement_method '\f and \w'
_diffrn_radiation_monochromator graphite
_diffrn_radiation_source 'fine-focus sealed tube'
_diffrn_radiation_type MoK\a
_diffrn_radiation_wavelength 0.71073
_diffrn_reflns_av_R_equivalents 0.0321
_diffrn_reflns_av_sigmaI/netI 0.0502
_diffrn_reflns_limit_h_max 7
_diffrn_reflns_limit_h_min -11
_diffrn_reflns_limit_k_max 18
_diffrn_reflns_limit_k_min -15
_diffrn_reflns_limit_l_max 11
_diffrn_reflns_limit_l_min -11
_diffrn_reflns_number 5286
_diffrn_reflns_theta_full 26.00
_diffrn_reflns_theta_max 26.00
_diffrn_reflns_theta_min 3.46
_diffrn_standards_number 0
_exptl_absorpt_coefficient_mu 0.104
_exptl_absorpt_correction_T_max 0.9784
_exptl_absorpt_correction_T_min 0.9517
_exptl_absorpt_correction_type multi-scan
_exptl_absorpt_process_details '(CrysAlis PRO; Oxford Diffraction, 2010)'
_exptl_crystal_colour 'light yellow'
_exptl_crystal_density_diffrn 1.306
_exptl_crystal_density_method 'not measured'
_exptl_crystal_description prism
_exptl_crystal_F_000 536
_exptl_crystal_size_max 0.48
_exptl_crystal_size_mid 0.26
_exptl_crystal_size_min 0.21
_refine_diff_density_max 0.181
_refine_diff_density_min -0.208
_refine_ls_extinction_method none
_refine_ls_goodness_of_fit_ref 1.050
_refine_ls_hydrogen_treatment constr
_refine_ls_matrix_type full
_refine_ls_number_parameters 165
_refine_ls_number_reflns 2534
_refine_ls_number_restraints 0
_refine_ls_restrained_S_all 1.050
_refine_ls_R_factor_all 0.1026
_refine_ls_R_factor_gt 0.0593
_refine_ls_shift/su_max 0.012
_refine_ls_shift/su_mean 0.001
_refine_ls_structure_factor_coef Fsqd
_refine_ls_weighting_details 'calc w=1/[\s^2^(Fo^2^)+(0.0623P)^2^+0.3001P] where P=(Fo^2^+2Fc^2^)/3'
_refine_ls_weighting_scheme calc
_refine_ls_wR_factor_gt 0.1366
_refine_ls_wR_factor_ref 0.1630
_reflns_number_gt 1563
_reflns_number_total 2534
_reflns_threshold_expression I>2\s(I)
_cod_data_source_file cv5056.cif
_cod_data_source_block I
_cod_original_cell_volume 1292.69(19)
_cod_original_sg_symbol_H-M 'P 21/c'
_cod_database_code 2229608
_cod_database_fobs_code 2229608

loop_
_symmetry_equiv_pos_as_xyz
'x, y, z'
'-x, y+1/2, -z+1/2'
'-x, -y, -z'
'x, -y-1/2, z-1/2'

loop_
_atom_site_type_symbol
_atom_site_label
_atom_site_fract_x
_atom_site_fract_y
_atom_site_fract_z
_atom_site_U_iso_or_equiv
_atom_site_adp_type
_atom_site_calc_flag
_atom_site_refinement_flags
_atom_site_occupancy
_atom_site_disorder_assembly
_atom_site_disorder_group
O O1 0.8723(2) 0.22381(12) 0.93777(18) 0.0598(6) Uani d . 1 . .
N N2 0.8981(2) 0.20231(12) 0.7148(2) 0.0454(5) Uani d . 1 . .
H H2A 0.8870 0.2226 0.6292 0.055 Uiso calc R 1 . .
N N1 0.7370(2) 0.36401(14) 0.6269(2) 0.0552(6) Uani d . 1 . .
H H1A 0.7730 0.3439 0.5594 0.066 Uiso calc R 1 . .
C C5 0.8472(3) 0.24881(15) 0.8093(2) 0.0422(6) Uani d . 1 . .
C C4 0.7615(3) 0.32843(16) 0.7622(3) 0.0429(6) Uani d . 1 . .
O O3 0.9219(2) -0.02724(12) 0.8003(3) 0.0796(7) Uani d . 1 . .
O O5 1.2703(2) 0.15643(15) 0.5747(3) 0.0843(7) Uani d . 1 . .
C C7 0.8551(3) 0.04766(17) 0.7534(3) 0.0522(7) Uani d . 1 . .
C C3 0.6833(3) 0.37952(17) 0.8361(3) 0.0546(7) Uani d . 1 . .
H H3 0.6793 0.3712 0.9307 0.065 Uiso calc R 1 . .
C C6 0.9717(3) 0.11846(15) 0.7531(3) 0.0482(7) Uani d . 1 . .
H H6 1.0386 0.1232 0.8515 0.058 Uiso calc R 1 . .
C C9 1.2137(3) 0.15003(18) 0.6855(4) 0.0585(7) Uani d . 1 . .
C C8 1.0705(3) 0.09670(17) 0.6529(3) 0.0546(7) Uani d . 1 . .
H H8A 1.0969 0.0350 0.6622 0.065 Uiso calc R 1 . .
H H8B 1.0127 0.1072 0.5538 0.065 Uiso calc R 1 . .
O O2 0.7223(2) 0.05805(14) 0.7203(3) 0.0953(9) Uani d . 1 . .
O O4 1.2728(3) 0.18044(18) 0.8018(3) 0.1036(9) Uani d . 1 . .
C C2 0.6111(3) 0.44624(19) 0.7425(4) 0.0681(9) Uani d . 1 . .
H H2 0.5493 0.4900 0.7631 0.082 Uiso calc R 1 . .
C C1 0.6480(4) 0.4351(2) 0.6160(4) 0.0718(9) Uani d . 1 . .
H H1 0.6168 0.4709 0.5351 0.086 Uiso calc R 1 . .
C C11 0.8246(4) -0.1018(2) 0.8043(4) 0.0895(11) Uani d . 1 . .
H H11A 0.7600 -0.0886 0.8652 0.134 Uiso calc R 1 . .
H H11B 0.8863 -0.1519 0.8418 0.134 Uiso calc R 1 . .
H H11C 0.7633 -0.1144 0.7084 0.134 Uiso calc R 1 . .
C C10 1.4150(4) 0.2024(3) 0.5989(5) 0.1034(14) Uani d . 1 . .
H H10A 1.4106 0.2562 0.6490 0.155 Uiso calc R 1 . .
H H10B 1.4344 0.2147 0.5078 0.155 Uiso calc R 1 . .
H H10C 1.4951 0.1663 0.6559 0.155 Uiso calc R 1 . .

loop_
_atom_site_aniso_label
_atom_site_aniso_U_11
_atom_site_aniso_U_22
_atom_site_aniso_U_33
_atom_site_aniso_U_12
_atom_site_aniso_U_13
_atom_site_aniso_U_23
O1 0.0845(15) 0.0672(12) 0.0320(10) 0.0113(10) 0.0231(9) 0.0068(9)
N2 0.0597(14) 0.0481(12) 0.0324(11) 0.0102(9) 0.0190(10) 0.0027(9)
N1 0.0586(15) 0.0614(14) 0.0459(13) 0.0154(11) 0.0147(11) 0.0060(11)
C5 0.0451(14) 0.0481(14) 0.0354(13) -0.0034(11) 0.0143(11) -0.0020(11)
C4 0.0429(14) 0.0483(14) 0.0377(13) 0.0000(11) 0.0113(11) -0.0031(11)
O3 0.0615(14) 0.0542(12) 0.1168(19) 0.0094(10) 0.0136(13) 0.0197(12)
O5 0.0604(14) 0.1133(18) 0.0853(17) 0.0004(12) 0.0300(13) 0.0117(14)
C7 0.0528(17) 0.0549(16) 0.0487(16) 0.0091(13) 0.0135(13) 0.0059(12)
C3 0.0487(16) 0.0610(17) 0.0569(17) 0.0007(12) 0.0192(14) -0.0126(14)
C6 0.0551(16) 0.0492(15) 0.0398(14) 0.0068(12) 0.0122(12) -0.0003(11)
C9 0.0544(18) 0.0568(17) 0.067(2) 0.0100(13) 0.0212(16) -0.0023(15)
C8 0.0487(16) 0.0591(16) 0.0548(17) 0.0081(12) 0.0122(13) -0.0084(13)
O2 0.0527(14) 0.0739(15) 0.156(3) 0.0068(11) 0.0223(15) 0.0351(14)
O4 0.0874(19) 0.125(2) 0.097(2) -0.0370(15) 0.0233(15) -0.0456(16)
C2 0.0446(17) 0.0597(18) 0.097(3) 0.0085(13) 0.0137(17) -0.0148(17)
C1 0.069(2) 0.070(2) 0.073(2) 0.0214(16) 0.0127(17) 0.0125(17)
C11 0.092(3) 0.0549(19) 0.117(3) -0.0051(17) 0.020(2) 0.0205(19)
C10 0.057(2) 0.122(3) 0.138(4) -0.004(2) 0.038(2) 0.029(3)

loop_
_atom_type_symbol
_atom_type_description
_atom_type_scat_dispersion_real
_atom_type_scat_dispersion_imag
_atom_type_scat_source
C C 0.0033 0.0016 'International Tables Vol C Tables 4.2.6.8 and 6.1.1.4'
H H 0.0000 0.0000 'International Tables Vol C Tables 4.2.6.8 and 6.1.1.4'
N N 0.0061 0.0033 'International Tables Vol C Tables 4.2.6.8 and 6.1.1.4'
O O 0.0106 0.0060 'International Tables Vol C Tables 4.2.6.8 and 6.1.1.4'

loop_
_geom_angle_atom_site_label_1
_geom_angle_atom_site_label_2
_geom_angle_atom_site_label_3
_geom_angle_site_symmetry_1
_geom_angle_site_symmetry_3
_geom_angle
_geom_angle_publ_flag
C5 N2 C6 . . 121.4(2) ?
C5 N2 H2A . . 119.3 ?
C6 N2 H2A . . 119.3 ?
C1 N1 C4 . . 109.5(2) ?
C1 N1 H1A . . 125.3 ?
C4 N1 H1A . . 125.3 ?
O1 C5 N2 . . 120.4(2) ?
O1 C5 C4 . . 120.1(2) ?
N2 C5 C4 . . 119.5(2) ?
N1 C4 C3 . . 107.0(2) ?
N1 C4 C5 . . 124.3(2) ?
C3 C4 C5 . . 128.7(2) ?
C7 O3 C11 . . 117.4(2) ?
C9 O5 C10 . . 116.6(3) ?
O2 C7 O3 . . 123.8(3) ?
O2 C7 C6 . . 125.1(2) ?
O3 C7 C6 . . 111.0(2) ?
C4 C3 C2 . . 107.5(3) ?
C4 C3 H3 . . 126.3 ?
C2 C3 H3 . . 126.3 ?
N2 C6 C7 . . 110.6(2) ?
N2 C6 C8 . . 110.2(2) ?
C7 C6 C8 . . 112.5(2) ?
N2 C6 H6 . . 107.8 ?
C7 C6 H6 . . 107.8 ?
C8 C6 H6 . . 107.8 ?
O4 C9 O5 . . 123.7(3) ?
O4 C9 C8 . . 123.6(3) ?
O5 C9 C8 . . 112.7(3) ?
C9 C8 C6 . . 112.4(2) ?
C9 C8 H8A . . 109.1 ?
C6 C8 H8A . . 109.1 ?
C9 C8 H8B . . 109.1 ?
C6 C8 H8B . . 109.1 ?
H8A C8 H8B . . 107.8 ?
C1 C2 C3 . . 107.2(2) ?
C1 C2 H2 . . 126.4 ?
C3 C2 H2 . . 126.4 ?
N1 C1 C2 . . 108.9(3) ?
N1 C1 H1 . . 125.6 ?
C2 C1 H1 . . 125.6 ?
O3 C11 H11A . . 109.5 ?
O3 C11 H11B . . 109.5 ?
H11A C11 H11B . . 109.5 ?
O3 C11 H11C . . 109.5 ?
H11A C11 H11C . . 109.5 ?
H11B C11 H11C . . 109.5 ?
O5 C10 H10A . . 109.5 ?
O5 C10 H10B . . 109.5 ?
H10A C10 H10B . . 109.5 ?
O5 C10 H10C . . 109.5 ?
H10A C10 H10C . . 109.5 ?
H10B C10 H10C . . 109.5 ?

loop_
_geom_bond_atom_site_label_1
_geom_bond_atom_site_label_2
_geom_bond_site_symmetry_2
_geom_bond_distance
_geom_bond_publ_flag
O1 C5 . 1.254(3) ?
N2 C5 . 1.333(3) ?
N2 C6 . 1.447(3) ?
N2 H2A . 0.8600 ?
N1 C1 . 1.343(3) ?
N1 C4 . 1.372(3) ?
N1 H1A . 0.8600 ?
C5 C4 . 1.451(3) ?
C4 C3 . 1.378(3) ?
O3 C7 . 1.317(3) ?
O3 C11 . 1.452(4) ?
O5 C9 . 1.310(3) ?
O5 C10 . 1.458(4) ?
C7 O2 . 1.179(3) ?
C7 C6 . 1.519(4) ?
C3 C2 . 1.401(4) ?
C3 H3 . 0.9300 ?
C6 C8 . 1.526(3) ?
C6 H6 . 0.9800 ?
C9 O4 . 1.197(4) ?
C9 C8 . 1.500(4) ?
C8 H8A . 0.9700 ?
C8 H8B . 0.9700 ?
C2 C1 . 1.360(4) ?
C2 H2 . 0.9300 ?
C1 H1 . 0.9300 ?
C11 H11A . 0.9600 ?
C11 H11B . 0.9600 ?
C11 H11C . 0.9600 ?
C10 H10A . 0.9600 ?
C10 H10B . 0.9600 ?
C10 H10C . 0.9600 ?

loop_
_geom_hbond_atom_site_label_D
_geom_hbond_atom_site_label_H
_geom_hbond_atom_site_label_A
_geom_hbond_site_symmetry_A
_geom_hbond_distance_DH
_geom_hbond_distance_HA
_geom_hbond_distance_DA
_geom_hbond_angle_DHA
N1 H1A O1 4_565 0.86 1.96 2.804(3) 167
N2 H2A O1 4_565 0.86 1.99 2.845(3) 176

loop_
_geom_torsion_atom_site_label_1
_geom_torsion_atom_site_label_2
_geom_torsion_atom_site_label_3
_geom_torsion_atom_site_label_4
_geom_torsion_site_symmetry_1
_geom_torsion_site_symmetry_2
_geom_torsion_site_symmetry_3
_geom_torsion_site_symmetry_4
_geom_torsion
_geom_torsion_publ_flag
C6 N2 C5 O1 . . . . 5.4(4) ?
C6 N2 C5 C4 . . . . -174.2(2) ?
C1 N1 C4 C3 . . . . 0.5(3) ?
C1 N1 C4 C5 . . . . 177.2(2) ?
O1 C5 C4 N1 . . . . 175.5(2) ?
N2 C5 C4 N1 . . . . -4.9(4) ?
O1 C5 C4 C3 . . . . -8.5(4) ?
N2 C5 C4 C3 . . . . 171.0(2) ?
C11 O3 C7 O2 . . . . 3.1(5) ?
C11 O3 C7 C6 . . . . -178.9(3) ?
N1 C4 C3 C2 . . . . 0.2(3) ?
C5 C4 C3 C2 . . . . -176.3(2) ?
C5 N2 C6 C7 . . . . 76.9(3) ?
C5 N2 C6 C8 . . . . -158.1(2) ?
O2 C7 C6 N2 . . . . 3.4(4) ?
O3 C7 C6 N2 . . . . -174.5(2) ?
O2 C7 C6 C8 . . . . -120.3(3) ?
O3 C7 C6 C8 . . . . 61.8(3) ?
C10 O5 C9 O4 . . . . 1.1(4) ?
C10 O5 C9 C8 . . . . -176.2(2) ?
O4 C9 C8 C6 . . . . 26.0(4) ?
O5 C9 C8 C6 . . . . -156.8(2) ?
N2 C6 C8 C9 . . . . 73.9(3) ?
C7 C6 C8 C9 . . . . -162.1(2) ?
C4 C3 C2 C1 . . . . -0.8(3) ?
C4 N1 C1 C2 . . . . -1.0(3) ?
C3 C2 C1 N1 . . . . 1.1(4) ?
